data_8103029
loop_
_publ_author_name
'Katrin Meier'
'Alexander Kerkau'
'Ulrich Schwarz'

_publ_section_title
;
 Crystal structures of gadolinium pentagermanide, GdGe5 and neodymium
 pentagermanide, NdGe5
;
_journal_issue 3
_journal_name_full 'Zeitschrift f\"ur Kristallographie - New Crystal Structures'
_journal_page_first 373
_journal_volume 224
_journal_year 2009
_chemical_formula_sum 'Gd Ge5'
_chemical_formula_weight 1040.4
_space_group_IT_number 25
_symmetry_cell_setting orthorhombic
_symmetry_space_group_name_Hall 'P 2 -2'
_symmetry_space_group_name_H-M 'P m m 2'
_audit_creation_method 'WinCSD program'
_cell_angle_alpha 90.00
_cell_angle_beta 90.00
_cell_angle_gamma 90.00
_cell_formula_units_Z 2
_cell_length_a 3.9686(9)
_cell_length_b 6.130(1)
_cell_length_c 9.847(3)
_cell_measurement_temperature 295
_cell_volume 239.55(10)
_computing_cell_refinement WinCSD
_computing_data_reduction WinCSD
_computing_structure_refinement WinCSD
_diffrn_radiation_detector 'nine crystal multi-analyser stage'
_diffrn_radiation_monochromator 'Si 111 double-crystal monochromator'
_diffrn_radiation_source 'synchrotron ID31 ESRF'
_diffrn_radiation_type x-ray
_diffrn_radiation_wavelength 0.39987841
_diffrn_reflns_theta_max 17.6
_exptl_absorpt_coefficient_mu 11.21
_exptl_crystal_density_diffrn 7.2078(6)
_exptl_crystal_F_000 448
_pd_char_colour black
_pd_char_particle_morphology 'size < 0.063mm'
_pd_meas_2theta_range_inc 0.002000
_pd_meas_2theta_range_max 34.89000
_pd_meas_2theta_range_min 2.50000
_pd_meas_number_of_points 16197
_refine_ls_matrix_type fullcycle
_refine_ls_number_parameters 14
_refine_ls_number_reflns 285
_refine_ls_R_factor_gt 0.1412
_refine_ls_structure_factor_coef Inet
_refine_ls_weighting_details 'w = 1/[Y~i~+\s(Y~i~)]'
_refine_ls_weighting_scheme calc
_refine_ls_wR_factor_ref 0.1437
_cod_data_source_file 710016.cff
_cod_data_source_block global
_cod_depositor_comments
;
The following corrections have been performed
in the original file before processing it for deposition
(the diff against the Z. Krist. - NCS original is given):

Index: 2009/03/710016.cff
===================================================================
--- 2009/03/710016.cff    (revision 561)
+++ 2009/03/710016.cff    (revision 562)
@@ -91,7 +91,7 @@
 Both intermetallic compounds REGe~5~ (RE = Gd, Nd) crystallize isostructural 
 to LaGe~5~ [5]. The synthesis of the phase NdGe~5~ was earlier reported in 
 an independent investigation [6]. 
- ;
+;
 _publ_section_comment
 ;
 The crystal structure of the synthesized pentagermanides can be described as 
@@ -207,7 +207,6 @@
 _diffrn_measurement_method              ?
 _diffrn_reflns_reduction_process        ?
 _diffrn_measurement_details              ?
-;
 _diffrn_reflns_number                    ?
 _diffrn_reflns_av_R_equivalents          ?
 _diffrn_reflns_av_sigmaI/netI            ?

Saulius Gra\<zulis
2011-03-03

The following automatic conversions were performed:

'_refine_ls_weighting_scheme' value '1/[Y~i~+\s(Y~i~)]' was changed
to 'calc'. New tag '_refine_ls_weighting_details' was created. The
value of the new tag was set to 'w = 1/[Y~i~+\s(Y~i~)]'.

Automatic conversion script
Id: cif_fix_values 3143 2015-03-26 13:38:13Z robertas 
;
_cod_original_cell_volume 239.5(2)
_cod_original_sg_symbol_H-M 'I m m m'
_cod_original_formula_sum 'Gd1 Ge5'
_cod_database_code 8103029

loop_
_symmetry_equiv_pos_as_xyz
x,y,z
-x,y,z
x,-y,z
-x,-y,z

loop_
_atom_site_label
_atom_site_type_symbol
_atom_site_symmetry_multiplicity
_atom_site_Wyckoff_symbol
_atom_site_fract_x
_atom_site_fract_y
_atom_site_fract_z
_atom_site_U_iso_or_equiv
_atom_site_adp_type
_atom_site_occupancy
Gd1 Gd 2 a 0 0 0 0.0037(2)(1) Uiso 1
Ge1 Ge 8 l 0.5 0.2938(2) 0.83068(9) 0.0053(2) Uiso 1
Ge2 Ge 2 d 0 0.5 0 0.0105(6) Uiso 1

loop_
_atom_type_symbol
_atom_type_description
_atom_type_number_in_cell
_atom_type_scat_dispersion_real
_atom_type_scat_dispersion_imag
_atom_type_scat_source
GD Gd 2.00 -.831 .229 WinCSD
GE Ge 10.00 1.835 .737 WinCSD
